data_7712581
loop_
_publ_author_name
'Hong, Li-Hui'
'Feng, Wei-Jung'
'Chen, Wei-Chih'
'Chang, Yu-Chang'

_publ_section_title
;
 Highly Efficient and Well-Defined Phosphinous Acid-Ligated Pd(II)
 Precatalysts for Hirao Cross-Coupling Reaction
;
_journal_name_full 'Dalton Transactions'
_journal_paper_doi 10.1039/D3DT00033H
_journal_year 2023
_chemical_formula_sum 'C40 H62 Cl4 O2 P2 Pd2'
_chemical_formula_weight 991.43
_space_group_crystal_system monoclinic
_space_group_IT_number 14
_space_group_name_Hall '-P 2ybc'
_space_group_name_H-M_alt 'P 1 21/c 1'
_atom_sites_solution_hydrogens mixed
_audit_creation_method SHELXL-2018/3
_audit_update_record
;
2022-12-28 deposited with the CCDC.	2023-03-09 downloaded from the CCDC.
;
_cell_angle_alpha 90
_cell_angle_beta 105.1584(12)
_cell_angle_gamma 90
_cell_formula_units_Z 2
_cell_length_a 11.7915(4)
_cell_length_b 16.4016(5)
_cell_length_c 12.2069(4)
_cell_measurement_reflns_used 26754
_cell_measurement_temperature 150(2)
_cell_measurement_theta_max 27.899
_cell_measurement_theta_min 3.0265
_cell_volume 2278.67(13)
_computing_structure_refinement 'SHELXL-2018/3 (Sheldrick, 2018)'
_diffrn_ambient_temperature 150(2)
_diffrn_measured_fraction_theta_full 0.989
_diffrn_measured_fraction_theta_max 0.992
_diffrn_measurement_device_type 'Bruker APEX-II CCD'
_diffrn_measurement_method '\f and \w scans'
_diffrn_radiation_type MoK\a
_diffrn_radiation_wavelength 0.71073
_diffrn_reflns_av_R_equivalents 0.0392
_diffrn_reflns_av_unetI/netI 0.0206
_diffrn_reflns_Laue_measured_fraction_full 0.989
_diffrn_reflns_Laue_measured_fraction_max 0.992
_diffrn_reflns_limit_h_max 15
_diffrn_reflns_limit_h_min -15
_diffrn_reflns_limit_k_max 21
_diffrn_reflns_limit_k_min -21
_diffrn_reflns_limit_l_max 16
_diffrn_reflns_limit_l_min -16
_diffrn_reflns_number 41419
_diffrn_reflns_point_group_measured_fraction_full 0.989
_diffrn_reflns_point_group_measured_fraction_max 0.992
_diffrn_reflns_theta_full 25.242
_diffrn_reflns_theta_max 27.898
_diffrn_reflns_theta_min 3.675
_exptl_absorpt_coefficient_mu 1.125
_exptl_absorpt_correction_T_max 0.7456
_exptl_absorpt_correction_T_min 0.6434
_exptl_absorpt_correction_type multi-scan
_exptl_absorpt_process_details 'SADABS-2016/2 (Bruker AXS Inc.)'
_exptl_crystal_colour red
_exptl_crystal_density_diffrn 1.445
_exptl_crystal_description parallelepiped
_exptl_crystal_F_000 1016
_exptl_crystal_size_max 0.410
_exptl_crystal_size_mid 0.260
_exptl_crystal_size_min 0.160
_refine_diff_density_max 0.425
_refine_diff_density_min -0.625
_refine_diff_density_rms 0.071
_refine_ls_extinction_method none
_refine_ls_goodness_of_fit_ref 1.032
_refine_ls_hydrogen_treatment mixed
_refine_ls_matrix_type full
_refine_ls_number_parameters 230
_refine_ls_number_reflns 5394
_refine_ls_number_restraints 0
_refine_ls_restrained_S_all 1.032
_refine_ls_R_factor_all 0.0281
_refine_ls_R_factor_gt 0.0245
_refine_ls_shift/su_max 0.010
_refine_ls_shift/su_mean 0.000
_refine_ls_structure_factor_coef Fsqd
_refine_ls_weighting_details 'w=1/[\s^2^(Fo^2^)+(0.0257P)^2^+3.3768P] where P=(Fo^2^+2Fc^2^)/3'
_refine_ls_weighting_scheme calc
_refine_ls_wR_factor_gt 0.0629
_refine_ls_wR_factor_ref 0.0668
_reflns_Friedel_coverage 0.000
_reflns_number_gt 4960
_reflns_number_total 5394
_reflns_threshold_expression 'I > 2\s(I)'
_cod_data_source_file d3dt00033h2.cif
_cod_data_source_block popd2ad_sq
_cod_original_sg_symbol_H-M 'P 21/c'
_cod_database_code 7712581
_shelx_shelxl_version_number 2018/3
_shelx_space_group_comment
;
The symmetry employed for this shelxl refinement is uniquely defined
by the following loop, which should always be used as a source of
symmetry information in preference to the above space-group names.
They are only intended as comments.
;
_shelx_estimated_absorpt_t_min 0.656
_shelx_estimated_absorpt_t_max 0.841

loop_
_space_group_symop_operation_xyz
'x, y, z'
'-x, y+1/2, -z+1/2'
'-x, -y, -z'
'x, -y-1/2, z-1/2'

loop_
_atom_site_label
_atom_site_type_symbol
_atom_site_fract_x
_atom_site_fract_y
_atom_site_fract_z
_atom_site_U_iso_or_equiv
_atom_site_adp_type
_atom_site_occupancy
_atom_site_site_symmetry_order
_atom_site_calc_flag
_atom_site_refinement_flags_posn
_atom_site_refinement_flags_adp
_atom_site_refinement_flags_occupancy
_atom_site_disorder_assembly
_atom_site_disorder_group
Pd Pd 0.46870(2) 0.00351(2) 0.63326(2) 0.01441(5) Uani 1 1 d . . . . .
Cl1 Cl 0.55246(5) 0.09118(3) 0.52695(4) 0.02338(10) Uani 1 1 d . . . . .
Cl2 Cl 0.38528(5) -0.09192(3) 0.72500(4) 0.02598(11) Uani 1 1 d . . . . .
P P 0.48159(4) 0.08939(3) 0.77941(4) 0.01413(9) Uani 1 1 d . . . . .
O O 0.44750(15) 0.04406(10) 0.88207(12) 0.0238(3) Uani 1 1 d . . . . .
C1 C 0.63258(16) 0.12363(11) 0.85048(15) 0.0160(3) Uani 1 1 d . . . . .
C2 C 0.67477(18) 0.19489(12) 0.78983(17) 0.0227(4) Uani 1 1 d . . . . .
H2A H 0.623581 0.242886 0.788729 0.027 Uiso 1 1 calc R U . . .
H2B H 0.670389 0.179563 0.710380 0.027 Uiso 1 1 calc R U . . .
C3 C 0.64058(19) 0.14834(14) 0.97474(17) 0.0265(4) Uani 1 1 d . . . . .
H3A H 0.589171 0.195904 0.975747 0.032 Uiso 1 1 calc R U . . .
H3B H 0.613458 0.102685 1.014526 0.032 Uiso 1 1 calc R U . . .
C4 C 0.71272(18) 0.04876(12) 0.85238(19) 0.0258(4) Uani 1 1 d . . . . .
H4A H 0.686068 0.002982 0.892306 0.031 Uiso 1 1 calc R U . . .
H4B H 0.708130 0.031197 0.773741 0.031 Uiso 1 1 calc R U . . .
C5 C 0.8027(2) 0.21631(14) 0.85268(19) 0.0291(5) Uani 1 1 d . . . . .
H5A H 0.830192 0.262724 0.813128 0.035 Uiso 1 1 calc R U . . .
C6 C 0.7686(2) 0.17000(14) 1.03595(18) 0.0297(5) Uani 1 1 d . . . . .
H6A H 0.773149 0.186124 1.115985 0.036 Uiso 1 1 calc R U . . .
C7 C 0.8407(2) 0.07121(14) 0.9137(2) 0.0346(5) Uani 1 1 d . . . . .
H7A H 0.892627 0.023037 0.913647 0.042 Uiso 1 1 calc R U . . .
C8 C 0.8080(2) 0.24121(14) 0.97499(19) 0.0302(5) Uani 1 1 d . . . . .
H8A H 0.889253 0.257009 1.015084 0.036 Uiso 1 1 calc R U . . .
H8B H 0.756093 0.288717 0.974732 0.036 Uiso 1 1 calc R U . . .
C9 C 0.8475(2) 0.09581(15) 1.0364(2) 0.0371(6) Uani 1 1 d . . . . .
H9A H 0.821405 0.049905 1.076480 0.045 Uiso 1 1 calc R U . . .
H9B H 0.929649 0.109251 1.076719 0.045 Uiso 1 1 calc R U . . .
C10 C 0.8810(2) 0.14215(17) 0.8523(2) 0.0368(6) Uani 1 1 d . . . . .
H10A H 0.876825 0.126276 0.773055 0.044 Uiso 1 1 calc R U . . .
H10B H 0.963571 0.155960 0.890514 0.044 Uiso 1 1 calc R U . . .
C11 C 0.36776(16) 0.16955(11) 0.74045(15) 0.0166(3) Uani 1 1 d . . . . .
C12 C 0.37115(17) 0.22616(12) 0.84240(16) 0.0196(4) Uani 1 1 d . . . . .
H12A H 0.368151 0.193151 0.909487 0.024 Uiso 1 1 calc R U . . .
H12B H 0.445244 0.257779 0.861378 0.024 Uiso 1 1 calc R U . . .
C13 C 0.37561(18) 0.22184(13) 0.63787(17) 0.0218(4) Uani 1 1 d . . . . .
H13A H 0.372934 0.186333 0.571667 0.026 Uiso 1 1 calc R U . . .
H13B H 0.450720 0.252276 0.655929 0.026 Uiso 1 1 calc R U . . .
C14 C 0.24966(17) 0.12228(12) 0.70951(18) 0.0235(4) Uani 1 1 d . . . . .
H14A H 0.246782 0.086033 0.643996 0.028 Uiso 1 1 calc R U . . .
H14B H 0.243760 0.087966 0.774515 0.028 Uiso 1 1 calc R U . . .
C15 C 0.26562(18) 0.28462(13) 0.81202(18) 0.0232(4) Uani 1 1 d . . . . .
H15A H 0.267603 0.320834 0.878401 0.028 Uiso 1 1 calc R U . . .
C16 C 0.27161(18) 0.28202(13) 0.60958(18) 0.0252(4) Uani 1 1 d . . . . .
H16A H 0.276640 0.316496 0.543450 0.030 Uiso 1 1 calc R U . . .
C17 C 0.14620(18) 0.18211(13) 0.67972(18) 0.0258(4) Uani 1 1 d . . . . .
H17A H 0.070664 0.150968 0.659647 0.031 Uiso 1 1 calc R U . . .
C18 C 0.15017(18) 0.23653(14) 0.78224(19) 0.0272(4) Uani 1 1 d . . . . .
H18A H 0.144678 0.202635 0.847763 0.033 Uiso 1 1 calc R U . . .
H18B H 0.082770 0.274685 0.764496 0.033 Uiso 1 1 calc R U . . .
C19 C 0.27431(19) 0.33671(13) 0.71125(19) 0.0266(4) Uani 1 1 d . . . . .
H19A H 0.348324 0.368402 0.731125 0.032 Uiso 1 1 calc R U . . .
H19B H 0.207826 0.375583 0.691885 0.032 Uiso 1 1 calc R U . . .
C20 C 0.15530(19) 0.23386(15) 0.57903(19) 0.0291(5) Uani 1 1 d . . . . .
H20A H 0.088195 0.272181 0.558569 0.035 Uiso 1 1 calc R U . . .
H20B H 0.152381 0.198369 0.512749 0.035 Uiso 1 1 calc R U . . .
H0A H 0.418(3) 0.0091(18) 0.869(3) 0.031(9) Uiso 1 1 d . . . . .

loop_
_atom_site_aniso_label
_atom_site_aniso_U_11
_atom_site_aniso_U_22
_atom_site_aniso_U_33
_atom_site_aniso_U_23
_atom_site_aniso_U_13
_atom_site_aniso_U_12
Pd 0.01729(8) 0.01082(7) 0.01507(8) -0.00233(5) 0.00416(5) -0.00134(5)
Cl1 0.0358(3) 0.0165(2) 0.0218(2) -0.00715(17) 0.01465(19) -0.00969(18)
Cl2 0.0375(3) 0.0142(2) 0.0288(2) -0.00035(17) 0.0134(2) -0.00697(18)
P 0.0183(2) 0.0116(2) 0.0128(2) -0.00079(15) 0.00456(17) -0.00177(16)
O 0.0369(9) 0.0186(7) 0.0182(7) 0.0008(6) 0.0112(6) -0.0085(6)
C1 0.0182(8) 0.0138(8) 0.0142(8) -0.0009(6) 0.0010(6) -0.0008(6)
C2 0.0241(10) 0.0196(9) 0.0210(9) 0.0011(7) -0.0002(8) -0.0061(7)
C3 0.0288(11) 0.0333(11) 0.0154(9) -0.0040(8) 0.0021(8) -0.0037(9)
C4 0.0244(10) 0.0175(9) 0.0309(11) -0.0033(8) -0.0008(8) 0.0048(7)
C5 0.0274(11) 0.0287(11) 0.0287(11) -0.0013(9) 0.0031(9) -0.0120(9)
C6 0.0322(11) 0.0338(11) 0.0175(9) -0.0049(8) -0.0032(8) -0.0017(9)
C7 0.0240(11) 0.0263(11) 0.0457(14) -0.0088(10) -0.0048(10) 0.0085(9)
C8 0.0272(11) 0.0233(10) 0.0326(11) -0.0072(9) -0.0056(9) -0.0031(8)
C9 0.0328(12) 0.0315(12) 0.0350(12) 0.0053(10) -0.0126(10) 0.0031(9)
C10 0.0200(10) 0.0515(15) 0.0381(13) -0.0166(11) 0.0064(9) -0.0072(10)
C11 0.0175(8) 0.0155(8) 0.0175(8) -0.0034(7) 0.0057(7) -0.0015(7)
C12 0.0206(9) 0.0193(9) 0.0201(9) -0.0056(7) 0.0073(7) -0.0003(7)
C13 0.0212(9) 0.0259(10) 0.0197(9) 0.0043(7) 0.0076(7) 0.0055(7)
C14 0.0204(9) 0.0205(9) 0.0288(10) -0.0061(8) 0.0051(8) -0.0048(7)
C15 0.0234(10) 0.0221(9) 0.0253(10) -0.0076(8) 0.0082(8) 0.0024(7)
C16 0.0241(10) 0.0289(10) 0.0234(10) 0.0087(8) 0.0078(8) 0.0081(8)
C17 0.0159(9) 0.0294(11) 0.0311(11) -0.0064(9) 0.0043(8) -0.0032(8)
C18 0.0211(10) 0.0326(11) 0.0308(11) -0.0024(9) 0.0122(8) 0.0005(8)
C19 0.0224(10) 0.0205(9) 0.0374(12) 0.0008(8) 0.0087(9) 0.0033(8)
C20 0.0218(10) 0.0381(12) 0.0253(10) -0.0029(9) 0.0022(8) 0.0054(9)

loop_
_atom_type_symbol
_atom_type_description
_atom_type_scat_dispersion_real
_atom_type_scat_dispersion_imag
_atom_type_scat_source
C C 0.0033 0.0016 'International Tables Vol C Tables 4.2.6.8 and 6.1.1.4'
H H 0.0000 0.0000 'International Tables Vol C Tables 4.2.6.8 and 6.1.1.4'
O O 0.0106 0.0060 'International Tables Vol C Tables 4.2.6.8 and 6.1.1.4'
P P 0.1023 0.0942 'International Tables Vol C Tables 4.2.6.8 and 6.1.1.4'
Cl Cl 0.1484 0.1585 'International Tables Vol C Tables 4.2.6.8 and 6.1.1.4'
Pd Pd -0.9988 1.0072 'International Tables Vol C Tables 4.2.6.8 and 6.1.1.4'

loop_
_geom_angle_atom_site_label_1
_geom_angle_atom_site_label_2
_geom_angle_atom_site_label_3
_geom_angle
_geom_angle_site_symmetry_1
_geom_angle_site_symmetry_3
_geom_angle_publ_flag
P Pd Cl2 89.356(17) . . ?
P Pd Cl1 96.034(17) . . ?
Cl2 Pd Cl1 174.603(17) . . ?
P Pd Cl1 178.062(17) . 3_656 ?
Cl2 Pd Cl1 89.426(17) . 3_656 ?
Cl1 Pd Cl1 85.192(16) . 3_656 ?
Pd Cl1 Pd 94.808(16) . 3_656 ?
O P C11 102.60(9) . . ?
O P C1 100.49(9) . . ?
C11 P C1 116.68(8) . . ?
O P Pd 110.65(6) . . ?
C11 P Pd 110.34(6) . . ?
C1 P Pd 114.78(6) . . ?
C2 C1 C4 109.77(16) . . ?
C2 C1 C3 109.20(16) . . ?
C4 C1 C3 108.23(16) . . ?
C2 C1 P 113.46(13) . . ?
C4 C1 P 105.97(12) . . ?
C3 C1 P 110.05(13) . . ?
C1 C2 C5 109.36(16) . . ?
C6 C3 C1 109.65(17) . . ?
C7 C4 C1 109.50(16) . . ?
C10 C5 C8 110.16(19) . . ?
C10 C5 C2 109.26(18) . . ?
C8 C5 C2 109.30(18) . . ?
C8 C6 C9 110.5(2) . . ?
C8 C6 C3 108.98(18) . . ?
C9 C6 C3 109.61(19) . . ?
C10 C7 C9 109.63(19) . . ?
C10 C7 C4 109.54(19) . . ?
C9 C7 C4 109.4(2) . . ?
C6 C8 C5 109.38(17) . . ?
C6 C9 C7 109.23(18) . . ?
C7 C10 C5 109.82(19) . . ?
C13 C11 C12 109.01(15) . . ?
C13 C11 C14 108.73(16) . . ?
C12 C11 C14 109.20(15) . . ?
C13 C11 P 114.27(13) . . ?
C12 C11 P 110.85(13) . . ?
C14 C11 P 104.60(12) . . ?
C15 C12 C11 109.37(16) . . ?
C11 C13 C16 108.99(15) . . ?
C17 C14 C11 110.23(16) . . ?
C19 C15 C18 109.90(18) . . ?
C19 C15 C12 108.87(16) . . ?
C18 C15 C12 110.42(17) . . ?
C19 C16 C13 110.38(17) . . ?
C19 C16 C20 109.04(17) . . ?
C13 C16 C20 109.36(18) . . ?
C20 C17 C18 110.02(18) . . ?
C20 C17 C14 109.21(17) . . ?
C18 C17 C14 109.12(17) . . ?
C17 C18 C15 109.27(16) . . ?
C15 C19 C16 109.63(17) . . ?
C17 C20 C16 109.69(17) . . ?

loop_
_geom_bond_atom_site_label_1
_geom_bond_atom_site_label_2
_geom_bond_distance
_geom_bond_site_symmetry_2
_geom_bond_publ_flag
Pd P 2.2468(5) . ?
Pd Cl2 2.2908(5) . ?
Pd Cl1 2.3233(5) . ?
Pd Cl1 2.4585(5) 3_656 ?
P O 1.5963(15) . ?
P C11 1.8499(19) . ?
P C1 1.8521(19) . ?
C1 C2 1.534(3) . ?
C1 C4 1.546(3) . ?
C1 C3 1.549(3) . ?
C2 C5 1.543(3) . ?
C3 C6 1.541(3) . ?
C4 C7 1.543(3) . ?
C5 C10 1.528(3) . ?
C5 C8 1.533(3) . ?
C6 C8 1.521(3) . ?
C6 C9 1.531(3) . ?
C7 C10 1.526(4) . ?
C7 C9 1.533(4) . ?
C11 C13 1.540(3) . ?
C11 C12 1.545(2) . ?
C11 C14 1.552(3) . ?
C12 C15 1.538(3) . ?
C13 C16 1.541(3) . ?
C14 C17 1.533(3) . ?
C15 C19 1.523(3) . ?
C15 C18 1.532(3) . ?
C16 C19 1.525(3) . ?
C16 C20 1.541(3) . ?
C17 C20 1.520(3) . ?
C17 C18 1.528(3) . ?
